data_7212131
loop_
_publ_author_name
'Martin, Lee'
'Day, Peter'
'Horton, Peter'
'Nakatsuji, Shin'ichi'
'Yamada, Jun'ichi'
'Akutsu, Hiroki'

_publ_section_title
;
 Chiral conducting salts of BEDT-TTF containing a single enantiomer of
 tris(oxalato)chromate(III) crystallised from a chiral solvent
;
_journal_issue 14
_journal_name_full 'Journal of Materials Chemistry'
_journal_page_first 2738
_journal_paper_doi 10.1039/b920224b
_journal_volume 20
_journal_year 2010
_chemical_formula_sum 'C37 H27 Cr N Na O14 S24'
_chemical_formula_weight 1554.03
_chemical_name_systematic
;
?
;
_space_group_IT_number 4
_symmetry_cell_setting monoclinic
_symmetry_space_group_name_Hall 'P 2yb'
_symmetry_space_group_name_H-M 'P 1 21 1'
_atom_sites_solution_hydrogens geom
_atom_sites_solution_primary direct
_atom_sites_solution_secondary difmap
_audit_creation_method SHELXL-97
_cell_angle_alpha 90.00
_cell_angle_beta 94.020(3)
_cell_angle_gamma 90.00
_cell_formula_units_Z 2
_cell_length_a 10.4406(4)
_cell_length_b 14.5752(7)
_cell_length_c 18.1024(10)
_cell_measurement_reflns_used 5942
_cell_measurement_temperature 120(2)
_cell_measurement_theta_max 27.485
_cell_measurement_theta_min 2.910
_cell_volume 2747.9(2)
_computing_cell_refinement 'DENZO (Otwinowski & Minor, 1997) & COLLECT (Hooft, R.W.W., 1998)'
_computing_data_collection 'COLLECT (Hooft, R.W.W., 1998)'
_computing_data_reduction 'DENZO (Otwinowski & Minor, 1997) & COLLECT (Hooft, R.W.W., 1998)'
_computing_molecular_graphics 'ORTEP3 for Windows (Farrugia, 1997)'
_computing_publication_material 'WinGX (Farrugia, 1999)'
_computing_structure_refinement 'SHELXL-97 (Sheldrick, 2008)'
_computing_structure_solution 'SHELXS-97 (Sheldrick, 2008)'
_diffrn_ambient_temperature 120(2)
_diffrn_detector_area_resol_mean '4096x4096pixels / 62x62mm'
_diffrn_measured_fraction_theta_full 0.996
_diffrn_measured_fraction_theta_max 0.996
_diffrn_measurement_device_type 'Bruker-Nonius APEX II CCD camera on \k-goniostat'
_diffrn_measurement_method '\f & \w scans'
_diffrn_radiation_monochromator '10cm confocal mirrors'
_diffrn_radiation_source 'Bruker-Nonius FR591 rotating anode'
_diffrn_radiation_type MoK\a
_diffrn_radiation_wavelength 0.71073
_diffrn_reflns_av_R_equivalents 0.0839
_diffrn_reflns_av_sigmaI/netI 0.1137
_diffrn_reflns_limit_h_max 13
_diffrn_reflns_limit_h_min -12
_diffrn_reflns_limit_k_max 18
_diffrn_reflns_limit_k_min -18
_diffrn_reflns_limit_l_max 22
_diffrn_reflns_limit_l_min -22
_diffrn_reflns_number 25823
_diffrn_reflns_theta_full 26.37
_diffrn_reflns_theta_max 26.37
_diffrn_reflns_theta_min 3.01
_exptl_absorpt_coefficient_mu 1.192
_exptl_absorpt_correction_T_max 0.9882
_exptl_absorpt_correction_T_min 0.8140
_exptl_absorpt_correction_type multi-scan
_exptl_absorpt_process_details 'SADABS 2007/2 (Sheldrick, G.M., 2007)'
_exptl_crystal_colour 'dark brown'
_exptl_crystal_density_diffrn 1.878
_exptl_crystal_density_method 'not measured'
_exptl_crystal_description needle
_exptl_crystal_F_000 1574
_exptl_crystal_size_max 0.18
_exptl_crystal_size_mid 0.03
_exptl_crystal_size_min 0.01
_refine_diff_density_max 0.885
_refine_diff_density_min -0.834
_refine_diff_density_rms 0.179
_refine_ls_abs_structure_details 'Flack H D (1983), Acta Cryst. A39, 876-881'
_refine_ls_abs_structure_Flack 0.48(7)
_refine_ls_extinction_method none
_refine_ls_goodness_of_fit_ref 1.104
_refine_ls_hydrogen_treatment constr
_refine_ls_matrix_type full
_refine_ls_number_parameters 705
_refine_ls_number_reflns 10843
_refine_ls_number_restraints 626
_refine_ls_restrained_S_all 1.083
_refine_ls_R_factor_all 0.1494
_refine_ls_R_factor_gt 0.0972
_refine_ls_shift/su_max 0.000
_refine_ls_shift/su_mean 0.000
_refine_ls_structure_factor_coef Fsqd
_refine_ls_weighting_details 'calc w=1/[\s^2^(Fo^2^)+(0.0020P)^2^+43.7198P] where P=(Fo^2^+2Fc^2^)/3'
_refine_ls_weighting_scheme calc
_refine_ls_wR_factor_gt 0.1898
_refine_ls_wR_factor_ref 0.2191
_reflns_number_gt 7392
_reflns_number_total 10843
_reflns_threshold_expression >2sigma(I)
_cod_data_source_file b920224b.txt
_cod_data_source_block 2009src0546n
_cod_original_sg_symbol_H-M P2(1)
_cod_database_code 7212131

loop_
_symmetry_equiv_pos_as_xyz
'x, y, z'
'-x, y+1/2, -z'

loop_
_atom_site_label
_atom_site_type_symbol
_atom_site_fract_x
_atom_site_fract_y
_atom_site_fract_z
_atom_site_U_iso_or_equiv
_atom_site_adp_type
_atom_site_occupancy
_atom_site_symmetry_multiplicity
_atom_site_calc_flag
_atom_site_refinement_flags
Na1 Na 0.7961(5) 1.2729(4) 0.5093(3) 0.0135(12) Uani 1 1 d U
Cr1 Cr 0.6991(2) 0.9000(2) 0.49301(16) 0.0220(6) Uani 1 1 d U
C1 C 0.0980(14) 0.5947(9) -0.3193(7) 0.026(3) Uani 1 1 d DU
H1A H 0.0743 0.6245 -0.3674 0.031 Uiso 1 1 calc R
H1B H 0.1702 0.5525 -0.3268 0.031 Uiso 1 1 calc R
C2 C -0.0136(13) 0.5387(10) -0.2984(7) 0.024(3) Uani 1 1 d DU
H2A H -0.0412 0.4989 -0.3409 0.028 Uiso 1 1 calc R
H2B H -0.0856 0.5808 -0.2900 0.028 Uiso 1 1 calc R
C3 C 0.1012(13) 0.5407(9) -0.1572(7) 0.026(3) Uani 1 1 d DU
C4 C 0.1585(14) 0.6222(10) -0.1722(7) 0.028(3) Uani 1 1 d DU
C5 C 0.2211(13) 0.5877(10) -0.0353(7) 0.027(2) Uani 1 1 d DU
C6 C 0.2783(14) 0.5870(10) 0.0361(7) 0.030(3) Uani 1 1 d DU
C7 C 0.4048(13) 0.6291(9) 0.1584(7) 0.021(2) Uani 1 1 d DU
C8 C 0.3514(13) 0.5505(9) 0.1727(6) 0.021(2) Uani 1 1 d DU
C9 C 0.4095(14) 0.5777(11) 0.3215(8) 0.033(3) Uani 1 1 d DU
H9A H 0.3377 0.6211 0.3269 0.040 Uiso 1 1 calc R
H9B H 0.4311 0.5494 0.3705 0.040 Uiso 1 1 calc R
C10 C 0.5226(13) 0.6298(11) 0.2990(8) 0.032(3) Uani 1 1 d DU
H10A H 0.5908 0.5855 0.2885 0.038 Uiso 1 1 calc R
H10B H 0.5557 0.6680 0.3413 0.038 Uiso 1 1 calc R
S1 S 0.1545(4) 0.6820(3) -0.2550(3) 0.0333(11) Uani 1 1 d DU
S2 S 0.0145(4) 0.4686(3) -0.2188(3) 0.0318(11) Uani 1 1 d DU
S3 S 0.1195(4) 0.4973(3) -0.0669(2) 0.0313(11) Uani 1 1 d DU
S4 S 0.2434(4) 0.6760(3) -0.0956(3) 0.0340(11) Uani 1 1 d DU
S5 S 0.3819(4) 0.6733(3) 0.0680(3) 0.0344(12) Uani 1 1 d DU
S6 S 0.2605(4) 0.4962(3) 0.0990(3) 0.0334(11) Uani 1 1 d DU
S7 S 0.3567(4) 0.4887(4) 0.2564(3) 0.0368(12) Uani 1 1 d DU
S8 S 0.4930(4) 0.7038(3) 0.2186(3) 0.0377(12) Uani 1 1 d DU
C11 C 0.9902(10) 0.6908(9) 0.2953(7) 0.023(2) Uani 1 1 d DU
H11A H 0.9828 0.6886 0.3495 0.028 Uiso 1 1 calc R
H11B H 1.0181 0.6292 0.2799 0.028 Uiso 1 1 calc R
C12 C 1.0951(10) 0.7584(8) 0.2801(6) 0.020(2) Uani 1 1 d DU
H12A H 1.1710 0.7466 0.3146 0.024 Uiso 1 1 calc R
H12B H 1.0646 0.8214 0.2893 0.024 Uiso 1 1 calc R
C13 C 0.9948(10) 0.7367(13) 0.1364(6) 0.026(3) Uani 1 1 d DU
C14 C 0.8759(11) 0.7260(14) 0.1615(6) 0.029(3) Uani 1 1 d DU
C15 C 0.8415(11) 0.7267(14) 0.0191(7) 0.028(3) Uani 1 1 d DU
C16 C 0.7879(10) 0.7300(12) -0.0539(6) 0.022(3) Uani 1 1 d DU
C17 C 0.6315(10) 0.7311(11) -0.1705(6) 0.018(2) Uani 1 1 d DU
C18 C 0.7459(10) 0.7382(10) -0.1969(6) 0.018(2) Uani 1 1 d DU
C19 C 0.6424(11) 0.7068(10) -0.3352(7) 0.020(3) Uani 1 1 d DU
H19A H 0.6473 0.7136 -0.3893 0.024 Uiso 1 1 calc R
H19B H 0.6396 0.6404 -0.3240 0.024 Uiso 1 1 calc R
C20 C 0.5225(11) 0.7501(12) -0.3133(7) 0.025(3) Uani 1 1 d DU
H20A H 0.4509 0.7303 -0.3485 0.030 Uiso 1 1 calc R
H20B H 0.5309 0.8175 -0.3181 0.030 Uiso 1 1 calc R
S11 S 0.8344(4) 0.7116(4) 0.2520(2) 0.0340(12) Uani 1 1 d DU
S12 S 1.1412(3) 0.7507(3) 0.1867(2) 0.0254(9) Uani 1 1 d DU
S13 S 1.0042(3) 0.7427(4) 0.0405(2) 0.0302(11) Uani 1 1 d DU
S14 S 0.7496(4) 0.7136(4) 0.0923(2) 0.0306(11) Uani 1 1 d DU
S15 S 0.6249(3) 0.7175(4) -0.0748(2) 0.0268(10) Uani 1 1 d DU
S16 S 0.8791(4) 0.7426(4) -0.1300(2) 0.0336(12) Uani 1 1 d DU
S17 S 0.7853(3) 0.7557(3) -0.2885(2) 0.0246(10) Uani 1 1 d DU
S18 S 0.4810(3) 0.7238(3) -0.2197(2) 0.0238(9) Uani 1 1 d DU
C21 C 0.8596(11) 0.4521(13) 0.3386(8) 0.034(3) Uani 1 1 d DU
H21A H 0.8635 0.5199 0.3356 0.041 Uiso 1 1 calc R
H21B H 0.8543 0.4357 0.3913 0.041 Uiso 1 1 calc R
C22 C 0.9820(12) 0.4142(15) 0.3133(7) 0.036(4) Uani 1 1 d DU
H22A H 0.9767 0.3465 0.3150 0.043 Uiso 1 1 calc R
H22B H 1.0526 0.4331 0.3494 0.043 Uiso 1 1 calc R
C23 C 0.8760(10) 0.4428(12) 0.1734(7) 0.024(3) Uani 1 1 d DU
C24 C 0.7585(10) 0.4268(12) 0.1989(6) 0.026(3) Uani 1 1 d DU
C25 C 0.7200(11) 0.4446(13) 0.0572(7) 0.027(3) Uani 1 1 d DU
C26 C 0.6652(11) 0.4455(14) -0.0154(6) 0.028(3) Uani 1 1 d DU
C27 C 0.5140(10) 0.4378(11) -0.1334(7) 0.025(3) Uani 1 1 d DU
C28 C 0.6285(10) 0.4518(12) -0.1586(6) 0.024(3) Uani 1 1 d DU
C29 C 0.5264(11) 0.4437(14) -0.3023(8) 0.049(3) Uani 1 1 d DU
H29A H 0.5327 0.4771 -0.3495 0.059 Uiso 1 1 calc R
H29B H 0.5206 0.3776 -0.3147 0.059 Uiso 1 1 calc R
C30 C 0.4069(13) 0.4693(13) -0.2738(8) 0.052(3) Uani 1 1 d DU
H30A H 0.3376 0.4503 -0.3108 0.062 Uiso 1 1 calc R
H30B H 0.4048 0.5371 -0.2716 0.062 Uiso 1 1 calc R
S21 S 0.7154(3) 0.4147(3) 0.2886(2) 0.0226(9) Uani 1 1 d DU
S22 S 1.0248(3) 0.4464(3) 0.2230(2) 0.0264(10) Uani 1 1 d DU
S23 S 0.8842(4) 0.4561(4) 0.0777(2) 0.0276(10) Uani 1 1 d DU
S24 S 0.6282(3) 0.4312(3) 0.1303(2) 0.0245(10) Uani 1 1 d DU
S25 S 0.5036(3) 0.4344(3) -0.0379(2) 0.0298(10) Uani 1 1 d DU
S26 S 0.7593(4) 0.4604(3) -0.0907(2) 0.0259(10) Uani 1 1 d DU
S27 S 0.6723(4) 0.4602(4) -0.2494(3) 0.0374(12) Uani 1 1 d DU
S28 S 0.3656(4) 0.4267(3) -0.1846(2) 0.0306(11) Uani 1 1 d DU
C31 C 0.7925(14) 1.0685(10) 0.5361(9) 0.022(2) Uani 1 1 d U
C32 C 0.6943(14) 1.0854(10) 0.4679(9) 0.022(2) Uani 1 1 d U
O31 O 0.8006(9) 0.9867(7) 0.5562(6) 0.0216(19) Uani 1 1 d U
O32 O 0.6339(10) 1.0139(7) 0.4443(6) 0.027(2) Uani 1 1 d U
O33 O 0.6810(10) 1.1628(7) 0.4407(7) 0.031(2) Uani 1 1 d U
O34 O 0.8495(10) 1.1358(7) 0.5629(6) 0.028(2) Uani 1 1 d U
C41 C 0.4664(13) 0.8238(10) 0.4495(8) 0.021(2) Uani 1 1 d U
C42 C 0.4518(12) 0.8746(10) 0.5227(8) 0.023(2) Uani 1 1 d U
O41 O 0.5810(9) 0.8214(8) 0.4278(6) 0.026(2) Uani 1 1 d U
O42 O 0.5550(8) 0.8979(7) 0.5592(5) 0.0235(19) Uani 1 1 d U
O43 O 0.3408(9) 0.8790(7) 0.5506(6) 0.024(2) Uani 1 1 d U
O44 O 0.3682(9) 0.7892(9) 0.4156(6) 0.034(3) Uani 1 1 d U
C51 C 0.9383(13) 0.8642(10) 0.4528(9) 0.024(2) Uani 1 1 d U
C52 C 0.9150(13) 0.8012(10) 0.5222(8) 0.022(2) Uani 1 1 d U
O51 O 0.8419(9) 0.8980(8) 0.4239(6) 0.029(2) Uani 1 1 d U
O52 O 0.8011(9) 0.7970(7) 0.5398(6) 0.025(2) Uani 1 1 d U
O53 O 1.0125(9) 0.7616(8) 0.5544(6) 0.031(2) Uani 1 1 d U
O54 O 1.0466(9) 0.8628(8) 0.4304(7) 0.032(2) Uani 1 1 d U
C61 C 0.8217(16) 0.5719(14) 0.5230(11) 0.044(4) Uani 1 1 d U
H61A H 0.8845 0.5348 0.4985 0.065 Uiso 1 1 calc R
H61B H 0.7755 0.5330 0.5564 0.065 Uiso 1 1 calc R
H61C H 0.8663 0.6210 0.5515 0.065 Uiso 1 1 calc R
N61 N 0.7330(13) 0.6111(11) 0.4688(9) 0.042(3) Uani 1 1 d U
O61 O 0.6208(10) 0.6078(9) 0.4839(7) 0.045(3) Uani 1 1 d U
O62 O 0.7726(10) 0.6447(9) 0.4148(7) 0.051(3) Uani 1 1 d U

loop_
_atom_site_aniso_label
_atom_site_aniso_U_11
_atom_site_aniso_U_22
_atom_site_aniso_U_33
_atom_site_aniso_U_23
_atom_site_aniso_U_13
_atom_site_aniso_U_12
Na1 0.016(2) 0.016(3) 0.008(3) 0.005(2) -0.002(2) -0.002(2)
Cr1 0.0226(11) 0.0234(13) 0.0198(15) -0.0014(13) 0.0011(9) 0.0017(11)
C1 0.037(7) 0.020(6) 0.020(6) 0.005(5) -0.001(5) 0.006(6)
C2 0.042(7) 0.017(6) 0.011(6) 0.000(5) -0.006(5) 0.007(5)
C3 0.018(6) 0.025(7) 0.033(6) 0.005(5) -0.009(6) -0.002(5)
C4 0.018(6) 0.032(7) 0.034(6) 0.005(5) -0.005(6) -0.003(5)
C5 0.021(5) 0.038(6) 0.026(5) -0.008(4) 0.015(4) -0.019(5)
C6 0.024(5) 0.037(6) 0.031(5) -0.001(4) 0.009(4) -0.012(5)
C7 0.022(6) 0.018(6) 0.023(5) -0.004(4) 0.005(5) 0.004(5)
C8 0.018(6) 0.023(6) 0.024(5) -0.008(4) 0.010(5) -0.001(5)
C9 0.028(7) 0.044(8) 0.029(7) -0.002(5) 0.009(6) -0.003(6)
C10 0.026(6) 0.043(8) 0.025(7) 0.004(6) -0.002(5) -0.002(6)
S1 0.037(2) 0.023(2) 0.038(3) 0.013(2) -0.008(2) -0.0088(19)
S2 0.038(2) 0.030(3) 0.026(3) 0.012(2) -0.0074(18) -0.0067(19)
S3 0.043(2) 0.037(3) 0.015(2) 0.000(2) 0.0083(19) -0.018(2)
S4 0.038(2) 0.033(3) 0.032(3) -0.002(2) 0.008(2) -0.010(2)
S5 0.036(2) 0.037(3) 0.030(3) 0.000(2) 0.005(2) -0.016(2)
S6 0.045(2) 0.036(3) 0.020(2) -0.003(2) 0.0102(19) -0.020(2)
S7 0.032(2) 0.039(3) 0.037(3) 0.014(2) -0.0145(19) -0.008(2)
S8 0.042(2) 0.033(3) 0.035(3) 0.003(2) -0.014(2) -0.019(2)
C11 0.023(4) 0.024(4) 0.021(4) 0.006(4) -0.010(3) 0.000(3)
C12 0.026(5) 0.012(5) 0.019(5) 0.004(5) -0.010(4) 0.001(4)
C13 0.022(5) 0.048(9) 0.009(4) -0.010(6) 0.005(4) 0.010(6)
C14 0.024(5) 0.059(10) 0.005(4) -0.003(6) 0.003(4) 0.005(7)
C15 0.022(4) 0.041(6) 0.019(4) 0.000(5) -0.005(4) 0.000(5)
C16 0.021(5) 0.028(7) 0.018(4) -0.003(6) -0.002(4) 0.005(5)
C17 0.021(4) 0.016(6) 0.016(5) -0.001(5) 0.002(4) -0.009(5)
C18 0.020(4) 0.014(4) 0.020(4) -0.001(4) 0.002(3) 0.005(4)
C19 0.026(4) 0.020(4) 0.013(4) -0.006(4) 0.004(3) -0.001(4)
C20 0.022(5) 0.038(7) 0.014(5) -0.009(6) 0.000(5) -0.006(5)
S11 0.0218(17) 0.068(4) 0.011(2) 0.006(2) -0.0011(15) 0.008(2)
S12 0.0194(17) 0.030(2) 0.027(2) -0.004(2) 0.0002(15) 0.0025(17)
S13 0.0190(17) 0.053(3) 0.019(2) 0.003(2) 0.0025(14) 0.0006(19)
S14 0.0225(18) 0.051(3) 0.018(2) 0.003(2) 0.0000(15) -0.0006(19)
S15 0.0204(17) 0.044(3) 0.016(2) 0.005(2) 0.0039(15) -0.0016(18)
S16 0.0232(18) 0.056(3) 0.021(2) 0.000(2) 0.0010(16) 0.006(2)
S17 0.0209(17) 0.031(2) 0.022(2) -0.001(2) 0.0030(15) 0.0068(17)
S18 0.0221(17) 0.032(2) 0.018(2) 0.0009(19) 0.0020(15) -0.0017(17)
C21 0.023(5) 0.059(10) 0.021(6) -0.003(7) 0.003(4) -0.008(6)
C22 0.021(5) 0.062(10) 0.027(6) 0.006(7) 0.008(5) 0.000(6)
C23 0.012(4) 0.035(8) 0.024(5) 0.013(6) 0.002(4) 0.007(6)
C24 0.017(4) 0.039(8) 0.022(5) 0.008(6) 0.002(4) 0.011(5)
C25 0.026(5) 0.034(6) 0.020(4) 0.002(6) 0.001(4) -0.006(5)
C26 0.024(5) 0.040(7) 0.019(5) 0.004(6) -0.001(4) -0.002(6)
C27 0.024(5) 0.021(7) 0.028(5) 0.009(6) -0.004(4) 0.004(6)
C28 0.023(5) 0.028(7) 0.020(5) 0.020(6) -0.006(4) -0.006(6)
C29 0.041(6) 0.079(9) 0.028(6) -0.003(7) -0.001(4) -0.008(7)
C30 0.047(4) 0.066(5) 0.042(4) 0.002(4) -0.004(4) -0.001(4)
S21 0.0234(17) 0.030(2) 0.014(2) 0.0029(19) 0.0031(15) -0.0003(17)
S22 0.0157(16) 0.044(3) 0.019(2) 0.001(2) 0.0000(14) 0.0030(18)
S23 0.0249(18) 0.040(3) 0.018(2) -0.002(2) -0.0008(15) -0.0030(18)
S24 0.0186(16) 0.038(3) 0.017(2) 0.001(2) 0.0016(14) 0.0023(17)
S25 0.0243(18) 0.044(3) 0.020(2) 0.000(2) -0.0003(15) 0.0073(19)
S26 0.0244(17) 0.039(3) 0.014(2) 0.000(2) -0.0036(14) -0.0002(18)
S27 0.028(2) 0.061(4) 0.023(2) 0.009(3) 0.0022(17) 0.003(2)
S28 0.0228(18) 0.045(3) 0.023(2) 0.001(2) -0.0037(15) 0.0071(19)
C31 0.025(4) 0.019(4) 0.022(5) 0.003(4) 0.002(4) 0.006(4)
C32 0.028(5) 0.018(4) 0.020(5) 0.002(4) 0.000(4) -0.001(4)
O31 0.025(4) 0.021(4) 0.018(4) 0.003(3) -0.007(3) 0.007(3)
O32 0.030(5) 0.024(4) 0.027(5) -0.006(4) -0.002(4) 0.001(3)
O33 0.038(5) 0.023(4) 0.031(5) 0.001(4) -0.013(4) -0.007(4)
O34 0.031(5) 0.026(4) 0.027(5) -0.002(4) -0.006(4) 0.010(4)
C41 0.023(4) 0.028(5) 0.012(4) -0.003(4) -0.001(4) -0.002(4)
C42 0.022(4) 0.025(5) 0.021(5) -0.010(4) 0.004(4) 0.006(4)
O41 0.024(4) 0.038(5) 0.015(4) -0.008(4) -0.003(3) 0.000(4)
O42 0.028(4) 0.025(5) 0.017(4) -0.009(4) 0.000(3) -0.004(4)
O43 0.026(4) 0.027(5) 0.021(5) 0.005(4) 0.003(4) 0.014(4)
O44 0.029(4) 0.051(6) 0.022(5) -0.012(5) -0.006(4) 0.005(4)
C51 0.022(4) 0.028(5) 0.024(5) 0.006(4) 0.007(4) -0.005(4)
C52 0.026(4) 0.022(5) 0.017(5) -0.002(4) 0.005(4) 0.005(4)
O51 0.027(4) 0.034(5) 0.025(5) 0.001(4) 0.000(3) 0.000(4)
O52 0.030(4) 0.027(4) 0.018(5) 0.002(4) -0.002(3) -0.006(4)
O53 0.035(5) 0.032(5) 0.025(5) -0.003(4) 0.001(4) 0.007(4)
O54 0.028(4) 0.039(6) 0.031(6) 0.003(4) 0.014(4) 0.000(4)
C61 0.038(8) 0.050(10) 0.041(9) -0.007(7) -0.010(8) -0.003(8)
N61 0.043(6) 0.049(7) 0.035(6) -0.008(5) 0.008(5) 0.008(6)
O61 0.032(5) 0.046(7) 0.055(7) 0.004(6) -0.012(5) -0.008(5)
O62 0.045(6) 0.066(8) 0.042(6) -0.003(5) 0.001(5) 0.007(5)

loop_
_atom_type_symbol
_atom_type_description
_atom_type_scat_dispersion_real
_atom_type_scat_dispersion_imag
_atom_type_scat_source
C C 0.0033 0.0016 'International Tables Vol C Tables 4.2.6.8 and 6.1.1.4'
H H 0.0000 0.0000 'International Tables Vol C Tables 4.2.6.8 and 6.1.1.4'
N N 0.0061 0.0033 'International Tables Vol C Tables 4.2.6.8 and 6.1.1.4'
O O 0.0106 0.0060 'International Tables Vol C Tables 4.2.6.8 and 6.1.1.4'
Na Na 0.0362 0.0249 'International Tables Vol C Tables 4.2.6.8 and 6.1.1.4'
S S 0.1246 0.1234 'International Tables Vol C Tables 4.2.6.8 and 6.1.1.4'
Cr Cr 0.3209 0.6236 'International Tables Vol C Tables 4.2.6.8 and 6.1.1.4'

loop_
_geom_angle_atom_site_label_1
_geom_angle_atom_site_label_2
_geom_angle_atom_site_label_3
_geom_angle
_geom_angle_site_symmetry_1
_geom_angle_site_symmetry_3
O34 Na1 O44 90.5(5) . 2_656
O34 Na1 O33 73.9(4) . .
O44 Na1 O33 90.5(5) 2_656 .
O34 Na1 O54 98.7(4) . 2_756
O44 Na1 O54 101.5(5) 2_656 2_756
O33 Na1 O54 166.1(5) . 2_756
O34 Na1 O43 155.4(4) . 2_656
O44 Na1 O43 75.2(4) 2_656 2_656
O33 Na1 O43 86.1(4) . 2_656
O54 Na1 O43 103.6(4) 2_756 2_656
O34 Na1 O53 87.6(4) . 2_756
O44 Na1 O53 171.9(5) 2_656 2_756
O33 Na1 O53 96.6(5) . 2_756
O54 Na1 O53 71.0(4) 2_756 2_756
O43 Na1 O53 109.2(4) 2_656 2_756
O34 Na1 C41 108.3(4) . 2_656
O44 Na1 C41 23.2(4) 2_656 2_656
O33 Na1 C41 81.7(4) . 2_656
O54 Na1 C41 112.1(4) 2_756 2_656
O43 Na1 C41 53.5(4) 2_656 2_656
O53 Na1 C41 162.7(4) 2_756 2_656
O34 Na1 C42 134.3(4) . 2_656
O44 Na1 C42 52.3(4) 2_656 2_656
O33 Na1 C42 80.2(4) . 2_656
O54 Na1 C42 112.6(5) 2_756 2_656
O43 Na1 C42 24.1(3) 2_656 2_656
O53 Na1 C42 133.0(4) 2_756 2_656
C41 Na1 C42 29.7(4) 2_656 2_656
O34 Na1 C32 51.7(4) . .
O44 Na1 C32 88.6(5) 2_656 .
O33 Na1 C32 22.3(4) . .
O54 Na1 C32 149.2(5) 2_756 .
O43 Na1 C32 107.1(4) 2_656 .
O53 Na1 C32 96.4(5) 2_756 .
C41 Na1 C32 88.5(4) 2_656 .
C42 Na1 C32 96.7(4) 2_656 .
O34 Na1 C31 21.5(4) . .
O44 Na1 C31 89.4(5) 2_656 .
O33 Na1 C31 52.4(4) . .
O54 Na1 C31 120.0(5) 2_756 .
O43 Na1 C31 135.9(4) 2_656 .
O53 Na1 C31 91.7(4) 2_756 .
C41 Na1 C31 100.6(4) 2_656 .
C42 Na1 C31 119.9(4) 2_656 .
C32 Na1 C31 30.1(3) . .
O34 Na1 C51 95.4(4) . 2_756
O44 Na1 C51 121.4(5) 2_656 2_756
O33 Na1 C51 146.8(5) . 2_756
O54 Na1 C51 20.1(4) 2_756 2_756
O43 Na1 C51 109.2(4) 2_656 2_756
O53 Na1 C51 51.0(4) 2_756 2_756
C41 Na1 C51 131.2(5) 2_656 2_756
C42 Na1 C51 125.1(4) 2_656 2_756
C32 Na1 C51 137.6(4) . 2_756
C31 Na1 C51 114.1(4) . 2_756
O31 Cr1 O32 82.8(4) . .
O31 Cr1 O42 93.4(4) . .
O32 Cr1 O42 91.7(5) . .
O31 Cr1 O52 89.2(4) . .
O32 Cr1 O52 167.9(4) . .
O42 Cr1 O52 97.9(5) . .
O31 Cr1 O41 174.0(4) . .
O32 Cr1 O41 92.2(5) . .
O42 Cr1 O41 83.4(4) . .
O52 Cr1 O41 96.2(5) . .
O31 Cr1 O51 88.7(5) . .
O32 Cr1 O51 89.0(5) . .
O42 Cr1 O51 177.8(5) . .
O52 Cr1 O51 81.7(5) . .
O41 Cr1 O51 94.5(5) . .
C2 C1 S1 116.8(10) . .
C2 C1 H1A 108.1 . .
S1 C1 H1A 108.1 . .
C2 C1 H1B 108.1 . .
S1 C1 H1B 108.1 . .
H1A C1 H1B 107.3 . .
C1 C2 S2 115.6(10) . .
C1 C2 H2A 108.4 . .
S2 C2 H2A 108.4 . .
C1 C2 H2B 108.4 . .
S2 C2 H2B 108.4 . .
H2A C2 H2B 107.4 . .
C4 C3 S2 127.9(10) . .
C4 C3 S3 118.6(9) . .
S2 C3 S3 113.4(7) . .
C3 C4 S1 128.7(9) . .
C3 C4 S4 115.5(9) . .
S1 C4 S4 115.7(7) . .
C6 C5 S4 122.1(7) . .
C6 C5 S3 120.5(7) . .
S4 C5 S3 117.5(7) . .
C5 C6 S5 121.6(8) . .
C5 C6 S6 123.4(7) . .
S5 C6 S6 114.9(7) . .
C8 C7 S8 129.3(10) . .
C8 C7 S5 118.2(9) . .
S8 C7 S5 112.4(7) . .
C7 C8 S7 129.0(9) . .
C7 C8 S6 117.2(9) . .
S7 C8 S6 113.8(7) . .
C10 C9 S7 113.5(11) . .
C10 C9 H9A 108.9 . .
S7 C9 H9A 108.9 . .
C10 C9 H9B 108.9 . .
S7 C9 H9B 108.9 . .
H9A C9 H9B 107.7 . .
C9 C10 S8 115.4(10) . .
C9 C10 H10A 108.4 . .
S8 C10 H10A 108.4 . .
C9 C10 H10B 108.4 . .
S8 C10 H10B 108.4 . .
H10A C10 H10B 107.5 . .
C4 S1 C1 101.0(7) . .
C3 S2 C2 102.8(6) . .
C3 S3 C5 93.2(6) . .
C5 S4 C4 94.8(6) . .
C6 S5 C7 94.9(6) . .
C6 S6 C8 94.4(6) . .
C8 S7 C9 100.6(7) . .
C7 S8 C10 100.5(7) . .
C12 C11 S11 117.3(8) . .
C12 C11 H11A 108.0 . .
S11 C11 H11A 108.0 . .
C12 C11 H11B 108.0 . .
S11 C11 H11B 108.0 . .
H11A C11 H11B 107.2 . .
C11 C12 S12 112.1(8) . .
C11 C12 H12A 109.2 . .
S12 C12 H12A 109.2 . .
C11 C12 H12B 109.2 . .
S12 C12 H12B 109.2 . .
H12A C12 H12B 107.9 . .
C14 C13 S12 129.0(9) . .
C14 C13 S13 117.0(8) . .
S12 C13 S13 113.9(7) . .
C13 C14 S11 128.5(9) . .
C13 C14 S14 115.4(9) . .
S11 C14 S14 115.7(7) . .
C16 C15 S14 122.0(8) . .
C16 C15 S13 121.9(8) . .
S14 C15 S13 116.0(7) . .
C15 C16 S15 121.8(8) . .
C15 C16 S16 123.2(8) . .
S15 C16 S16 115.0(6) . .
C18 C17 S15 117.8(8) . .
C18 C17 S18 128.4(10) . .
S15 C17 S18 113.5(6) . .
C17 C18 S17 129.1(9) . .
C17 C18 S16 116.1(9) . .
S17 C18 S16 114.5(6) . .
C20 C19 S17 113.1(9) . .
C20 C19 H19A 109.0 . .
S17 C19 H19A 109.0 . .
C20 C19 H19B 109.0 . .
S17 C19 H19B 109.0 . .
H19A C19 H19B 107.8 . .
C19 C20 S18 114.8(10) . .
C19 C20 H20A 108.6 . .
S18 C20 H20A 108.6 . .
C19 C20 H20B 108.6 . .
S18 C20 H20B 108.6 . .
H20A C20 H20B 107.5 . .
C14 S11 C11 98.9(6) . .
C13 S12 C12 102.5(5) . .
C15 S13 C13 95.3(6) . .
C15 S14 C14 96.1(5) . .
C16 S15 C17 95.6(5) . .
C16 S16 C18 95.2(5) . .
C18 S17 C19 98.3(6) . .
C17 S18 C20 101.3(6) . .
C22 C21 S21 116.2(11) . .
C22 C21 H21A 108.2 . .
S21 C21 H21A 108.2 . .
C22 C21 H21B 108.2 . .
S21 C21 H21B 108.2 . .
H21A C21 H21B 107.4 . .
C21 C22 S22 117.2(11) . .
C21 C22 H22A 108.0 . .
S22 C22 H22A 108.0 . .
C21 C22 H22B 108.0 . .
S22 C22 H22B 108.0 . .
H22A C22 H22B 107.2 . .
C24 C23 S22 128.5(10) . .
C24 C23 S23 117.6(8) . .
S22 C23 S23 113.8(6) . .
C23 C24 S21 129.7(9) . .
C23 C24 S24 114.8(9) . .
S21 C24 S24 115.1(6) . .
C26 C25 S24 121.2(8) . .
C26 C25 S23 122.3(8) . .
S24 C25 S23 116.6(7) . .
C25 C26 S25 123.7(8) . .
C25 C26 S26 121.3(8) . .
S25 C26 S26 115.0(6) . .
C28 C27 S25 117.8(9) . .
C28 C27 S28 128.0(10) . .
S25 C27 S28 114.1(7) . .
C27 C28 S27 129.7(9) . .
C27 C28 S26 116.2(9) . .
S27 C28 S26 114.1(6) . .
C30 C29 S27 120.8(11) . .
C30 C29 H29A 107.1 . .
S27 C29 H29A 107.1 . .
C30 C29 H29B 107.1 . .
S27 C29 H29B 107.1 . .
H29A C29 H29B 106.8 . .
C29 C30 S28 120.0(11) . .
C29 C30 H30A 107.3 . .
S28 C30 H30A 107.3 . .
C29 C30 H30B 107.3 . .
S28 C30 H30B 107.3 . .
H30A C30 H30B 106.9 . .
C24 S21 C21 100.3(6) . .
C23 S22 C22 101.1(6) . .
C25 S23 C23 94.9(6) . .
C25 S24 C24 95.9(5) . .
C26 S25 C27 96.0(6) . .
C26 S26 C28 94.8(5) . .
C28 S27 C29 103.3(6) . .
C27 S28 C30 100.5(6) . .
O34 C31 O31 128.8(14) . .
O34 C31 C32 117.2(12) . .
O31 C31 C32 114.0(11) . .
O34 C31 Na1 42.7(7) . .
O31 C31 Na1 171.3(11) . .
C32 C31 Na1 74.5(7) . .
O33 C32 O32 125.0(14) . .
O33 C32 C31 120.4(12) . .
O32 C32 C31 114.6(11) . .
O33 C32 Na1 45.3(7) . .
O32 C32 Na1 169.4(10) . .
C31 C32 Na1 75.3(7) . .
C31 O31 Cr1 114.9(9) . .
C32 O32 Cr1 112.9(9) . .
C32 O33 Na1 112.3(10) . .
C31 O34 Na1 115.8(9) . .
O44 C41 O41 125.5(14) . .
O44 C41 C42 119.2(12) . .
O41 C41 C42 115.3(11) . .
O44 C41 Na1 45.1(7) . 2_646
O41 C41 Na1 163.8(11) . 2_646
C42 C41 Na1 75.9(7) . 2_646
O42 C42 O43 122.2(13) . .
O42 C42 C41 116.5(11) . .
O43 C42 C41 120.3(12) . .
O42 C42 Na1 157.0(11) . 2_646
O43 C42 Na1 47.0(7) . 2_646
C41 C42 Na1 74.4(7) . 2_646
C41 O41 Cr1 110.6(9) . .
C42 O42 Cr1 109.9(9) . .
C42 O43 Na1 108.9(9) . 2_646
C41 O44 Na1 111.8(10) . 2_646
O51 C51 O54 128.5(15) . .
O51 C51 C52 114.2(12) . .
O54 C51 C52 116.6(12) . .
O51 C51 Na1 167.1(11) . 2_746
O54 C51 Na1 40.4(7) . 2_746
C52 C51 Na1 76.2(7) . 2_746
O52 C52 O53 127.1(14) . .
O52 C52 C51 115.4(11) . .
O53 C52 C51 117.5(12) . .
C51 O51 Cr1 111.6(10) . .
C52 O52 Cr1 110.1(9) . .
C52 O53 Na1 114.7(10) . 2_746
C51 O54 Na1 119.5(10) . 2_746
N61 C61 H61A 109.5 . .
N61 C61 H61B 109.5 . .
H61A C61 H61B 109.5 . .
N61 C61 H61C 109.5 . .
H61A C61 H61C 109.5 . .
H61B C61 H61C 109.5 . .
O62 N61 O61 126.2(15) . .
O62 N61 C61 119.0(16) . .
O61 N61 C61 114.7(17) . .

loop_
_geom_bond_atom_site_label_1
_geom_bond_atom_site_label_2
_geom_bond_distance
_geom_bond_site_symmetry_2
Na1 O34 2.273(11) .
Na1 O44 2.275(13) 2_656
Na1 O33 2.313(11) .
Na1 O54 2.314(12) 2_756
Na1 O43 2.322(11) 2_656
Na1 O53 2.382(12) 2_756
Na1 C41 2.983(15) 2_656
Na1 C42 3.004(14) 2_656
Na1 C32 3.008(15) .
Na1 C31 3.019(15) .
Na1 C51 3.108(14) 2_756
Cr1 O31 1.964(10) .
Cr1 O32 1.978(11) .
Cr1 O42 1.989(10) .
Cr1 O52 1.994(11) .
Cr1 O41 2.005(10) .
Cr1 O51 2.012(11) .
C1 C2 1.492(15) .
C1 S1 1.796(12) .
C1 H1A 0.9900 .
C1 H1B 0.9900 .
C2 S2 1.775(12) .
C2 H2A 0.9900 .
C2 H2B 0.9900 .
C3 C4 1.365(15) .
C3 S2 1.739(11) .
C3 S3 1.752(12) .
C4 S1 1.731(13) .
C4 S4 1.775(12) .
C5 C6 1.386(11) .
C5 S4 1.714(13) .
C5 S3 1.762(12) .
C6 S5 1.731(12) .
C6 S6 1.765(13) .
C7 C8 1.308(15) .
C7 S8 1.754(11) .
C7 S5 1.760(12) .
C8 S7 1.760(12) .
C8 S6 1.769(11) .
C9 C10 1.485(15) .
C9 S7 1.812(13) .
C9 H9A 0.9900 .
C9 H9B 0.9900 .
C10 S8 1.821(13) .
C10 H10A 0.9900 .
C10 H10B 0.9900 .
C11 C12 1.513(14) .
C11 S11 1.782(10) .
C11 H11A 0.9900 .
C11 H11B 0.9900 .
C12 S12 1.793(11) .
C12 H12A 0.9900 .
C12 H12B 0.9900 .
C13 C14 1.359(15) .
C13 S12 1.736(11) .
C13 S13 1.748(12) .
C14 S11 1.736(12) .
C14 S14 1.763(11) .
C15 C16 1.400(11) .
C15 S14 1.700(13) .
C15 S13 1.732(11) .
C16 S15 1.727(11) .
C16 S16 1.738(12) .
C17 C18 1.322(14) .
C17 S15 1.750(12) .
C17 S18 1.754(10) .
C18 S17 1.755(12) .
C18 S16 1.779(11) .
C19 C20 1.480(15) .
C19 S17 1.809(11) .
C19 H19A 0.9900 .
C19 H19B 0.9900 .
C20 S18 1.821(12) .
C20 H20A 0.9900 .
C20 H20B 0.9900 .
C21 C22 1.492(15) .
C21 S21 1.787(11) .
C21 H21A 0.9900 .
C21 H21B 0.9900 .
C22 S22 1.788(12) .
C22 H22A 0.9900 .
C22 H22B 0.9900 .
C23 C24 1.361(15) .
C23 S22 1.741(10) .
C23 S23 1.750(12) .
C24 S21 1.724(12) .
C24 S24 1.778(11) .
C25 C26 1.396(11) .
C25 S24 1.699(12) .
C25 S23 1.736(11) .
C26 S25 1.715(11) .
C26 S26 1.749(12) .
C27 C28 1.325(15) .
C27 S25 1.740(12) .
C27 S28 1.756(11) .
C28 S27 1.741(12) .
C28 S26 1.777(10) .
C29 C30 1.432(14) .
C29 S27 1.758(12) .
C29 H29A 0.9900 .
C29 H29B 0.9900 .
C30 S28 1.810(13) .
C30 H30A 0.9900 .
C30 H30B 0.9900 .
C31 O34 1.230(17) .
C31 O31 1.248(16) .
C31 C32 1.567(14) .
C32 O33 1.236(17) .
C32 O32 1.276(17) .
C41 O44 1.263(16) .
C41 O41 1.285(16) .
C41 C42 1.54(2) .
C41 Na1 2.983(14) 2_646
C42 O42 1.269(16) .
C42 O43 1.298(15) .
C42 Na1 3.004(14) 2_646
O43 Na1 2.322(11) 2_646
O44 Na1 2.275(13) 2_646
C51 O51 1.207(16) .
C51 O54 1.227(16) .
C51 C52 1.59(2) .
C51 Na1 3.108(14) 2_746
C52 O52 1.254(16) .
C52 O53 1.274(16) .
O53 Na1 2.382(12) 2_746
O54 Na1 2.314(12) 2_746
C61 N61 1.421(19) .
C61 H61A 0.9800 .
C61 H61B 0.9800 .
C61 H61C 0.9800 .
N61 O62 1.193(17) .
N61 O61 1.222(16) .
